data_7033851
loop_
_publ_author_name
'Kauf, Thomas'
'Rosa, Vitor'
'Fliedel, Christophe'
'Pattacini, Roberto'
'Deibel, Naina'
'Avil\'es, Teresa'
'Sarkar, Biprajit'
'Braunstein, Pierre'

_publ_section_title
;
 Reactivity of TCNE and TCNQ derivatives of quinonoid zwitterions with
 Cu(i).
;
_journal_issue 12
_journal_name_full 'Dalton transactions (Cambridge, England : 2003)'
_journal_page_first 5441
_journal_page_last 5450
_journal_paper_doi 10.1039/c4dt03956d
_journal_volume 44
_journal_year 2015
_chemical_formula_moiety 'C74 H82 Cu N12 O4, B F4, C H2 Cl2'
_chemical_formula_sum 'C75 H84 B Cl2 Cu F4 N12 O4'
_chemical_formula_weight 1438.79
_chemical_name_systematic
;
 ?
;
_space_group_crystal_system triclinic
_space_group_IT_number 2
_space_group_name_Hall '-P 1'
_space_group_name_H-M_alt 'P -1'
_symmetry_space_group_name_Hall '-P 1'
_symmetry_space_group_name_H-M 'P -1'
_atom_sites_solution_hydrogens geom
_atom_sites_solution_primary direct
_atom_sites_solution_secondary difmap
_audit_creation_method SHELXL-2013
_audit_update_record
;
2015-01-19 deposited with the CCDC.
2015-01-30 downloaded from the CCDC.
;
_cell_angle_alpha 92.405(2)
_cell_angle_beta 109.546(2)
_cell_angle_gamma 108.388(2)
_cell_formula_units_Z 2
_cell_length_a 14.8235(5)
_cell_length_b 17.2794(7)
_cell_length_c 17.8129(6)
_cell_measurement_reflns_used 10680
_cell_measurement_temperature 173(2)
_cell_measurement_theta_max 27.485
_cell_measurement_theta_min 0.998
_cell_volume 4024.3(3)
_computing_cell_refinement 'Denzo (Nonius B.V., 1998)'
_computing_data_collection 'Collect (Nonius B.V., 1998)'
_computing_data_reduction 'Denzo (Nonius B.V., 1998)'
_computing_molecular_graphics 'PLATON 98 (Spek, 1998)'
_computing_publication_material 'SHELXL-2013 (Sheldrick, 2013)'
_computing_structure_refinement 'SHELXL-2013 (Sheldrick, 2013)'
_computing_structure_solution 'SHELXS-97 (Sheldrick, 1997)'
_diffrn_ambient_temperature 173(2)
_diffrn_measured_fraction_theta_full 0.998
_diffrn_measured_fraction_theta_max 0.993
_diffrn_measurement_device_type KappaCCD
_diffrn_measurement_method 'phi and omega scans'
_diffrn_radiation_type MoK\a
_diffrn_radiation_wavelength 0.71073
_diffrn_reflns_av_R_equivalents 0.0417
_diffrn_reflns_av_unetI/netI 0.1225
_diffrn_reflns_Laue_measured_fraction_full 0.998
_diffrn_reflns_Laue_measured_fraction_max 0.993
_diffrn_reflns_limit_h_max 19
_diffrn_reflns_limit_h_min -19
_diffrn_reflns_limit_k_max 22
_diffrn_reflns_limit_k_min -22
_diffrn_reflns_limit_l_max 22
_diffrn_reflns_limit_l_min -23
_diffrn_reflns_number 27157
_diffrn_reflns_point_group_measured_fraction_full 0.998
_diffrn_reflns_point_group_measured_fraction_max 0.993
_diffrn_reflns_theta_full 25.242
_diffrn_reflns_theta_max 27.473
_diffrn_reflns_theta_min 1.230
_diffrn_source 'fine-focus sealed tube'
_exptl_absorpt_coefficient_mu 0.399
_exptl_absorpt_correction_type none
_exptl_crystal_colour red
_exptl_crystal_density_diffrn 1.187
_exptl_crystal_description plate
_exptl_crystal_F_000 1508
_exptl_crystal_size_max 0.30
_exptl_crystal_size_mid 0.20
_exptl_crystal_size_min 0.10
_platon_squeeze_details
;
 The residual electron density was assigned to two molecules of the
 dichloromethane solvent [131/2 = 66 e per asymmetric unit; two molecules
 of CH2Cl2 would give 84e].
;
_refine_diff_density_max 1.425
_refine_diff_density_min -0.836
_refine_diff_density_rms 0.098
_refine_ls_extinction_method none
_refine_ls_goodness_of_fit_ref 1.062
_refine_ls_hydrogen_treatment constr
_refine_ls_matrix_type full
_refine_ls_number_parameters 886
_refine_ls_number_reflns 18316
_refine_ls_number_restraints 0
_refine_ls_restrained_S_all 1.062
_refine_ls_R_factor_all 0.1660
_refine_ls_R_factor_gt 0.0987
_refine_ls_shift/su_max 0.001
_refine_ls_shift/su_mean 0.000
_refine_ls_structure_factor_coef Fsqd
_refine_ls_weighting_details 'w=1/[\s^2^(Fo^2^)+(0.1502P)^2^] where P=(Fo^2^+2Fc^2^)/3'
_refine_ls_weighting_scheme calc
_refine_ls_wR_factor_gt 0.2511
_refine_ls_wR_factor_ref 0.2800
_reflns_Friedel_coverage 0.000
_reflns_number_gt 9832
_reflns_number_total 18316
_reflns_threshold_expression 'I > 2\s(I)'
_cod_data_source_file c4dt03956d2.cif
_cod_data_source_block pbvr100430
_cod_depositor_comments 'Adding full bibliography for 7033850--7033852.cif.'
_cod_database_code 7033851
_shelx_space_group_comment
;
The symmetry employed for this shelxl refinement is uniquely defined
by the following loop, which should always be used as a source of
symmetry information in preference to the above space-group names.
They are only intended as comments.
;
_shelxl_version_number 2013-4

loop_
_space_group_symop_operation_xyz
'x, y, z'
'-x, -y, -z'

loop_
_atom_site_label
_atom_site_type_symbol
_atom_site_fract_x
_atom_site_fract_y
_atom_site_fract_z
_atom_site_U_iso_or_equiv
_atom_site_adp_type
_atom_site_occupancy
_atom_site_site_symmetry_order
_atom_site_calc_flag
_atom_site_refinement_flags_posn
_atom_site_refinement_flags_adp
C1 C 0.1737(3) 0.6835(3) 0.8391(2) 0.0268(9) Uani 1 1 d . .
C2 C 0.0635(3) 0.6564(3) 0.8005(3) 0.0301(10) Uani 1 1 d . .
C3 C 0.0072(3) 0.6895(3) 0.8364(3) 0.0313(10) Uani 1 1 d . .
C4 C 0.0654(3) 0.7610(3) 0.9058(3) 0.0300(10) Uani 1 1 d . .
C5 C 0.1715(3) 0.7912(3) 0.9400(3) 0.0299(9) Uani 1 1 d . .
H5 H 0.2062 0.8353 0.9845 0.036 Uiso 1 1 calc R U
C6 C 0.2262(3) 0.7560(2) 0.9083(2) 0.0259(9) Uani 1 1 d . .
C7 C 0.0095(3) 0.5923(3) 0.7318(3) 0.0295(9) Uani 1 1 d . .
C8 C -0.0924(4) 0.5378(3) 0.7204(3) 0.0417(12) Uani 1 1 d . .
C9 C 0.0428(3) 0.5764(3) 0.6713(3) 0.0307(10) Uani 1 1 d . .
C10 C -0.0194(4) 0.5064(3) 0.6063(3) 0.0386(11) Uani 1 1 d . .
C11 C 0.1348(3) 0.6284(3) 0.6632(3) 0.0312(10) Uani 1 1 d . .
C12 C 0.3925(3) 0.8475(3) 1.0040(3) 0.0329(10) Uani 1 1 d . .
H12A H 0.3868 0.8280 1.0542 0.039 Uiso 1 1 calc R U
H12B H 0.3692 0.8955 0.9975 0.039 Uiso 1 1 calc R U
C13 C 0.5028(3) 0.8745(3) 1.0113(3) 0.0310(10) Uani 1 1 d . .
H13A H 0.5092 0.8984 0.9630 0.037 Uiso 1 1 calc R U
H13B H 0.5240 0.8255 1.0128 0.037 Uiso 1 1 calc R U
C14 C 0.5740(4) 0.9380(3) 1.0865(3) 0.0451(12) Uani 1 1 d . .
H14A H 0.5554 0.9883 1.0838 0.054 Uiso 1 1 calc R U
H14B H 0.5655 0.9153 1.1349 0.054 Uiso 1 1 calc R U
C15 C 0.6847(4) 0.9607(4) 1.0946(3) 0.0578(15) Uani 1 1 d . .
H15A H 0.7038 0.9113 1.0990 0.087 Uiso 1 1 calc R U
H15B H 0.7285 1.0022 1.1431 0.087 Uiso 1 1 calc R U
H15C H 0.6933 0.9833 1.0469 0.087 Uiso 1 1 calc R U
C16 C 0.0392(4) 0.8627(3) 0.9909(3) 0.0464(13) Uani 1 1 d . .
H16A H -0.0076 0.8940 0.9731 0.056 Uiso 1 1 calc R U
H16B H 0.1081 0.8994 0.9960 0.056 Uiso 1 1 calc R U
C17 C 0.0429(10) 0.8431(6) 1.0708(6) 0.137(2) Uani 1 1 d . .
H17A H 0.0984 0.8204 1.0921 0.165 Uiso 1 1 calc R U
H17B H 0.0628 0.8957 1.1069 0.165 Uiso 1 1 calc R U
C18 C -0.0444(10) 0.7884(6) 1.0775(6) 0.137(2) Uani 1 1 d . .
H18A H -0.0628 0.7339 1.0451 0.165 Uiso 1 1 calc R U
H18B H -0.1016 0.8089 1.0552 0.165 Uiso 1 1 calc R U
C19 C -0.0293(9) 0.7784(6) 1.1635(6) 0.137(2) Uani 1 1 d . .
H19A H 0.0375 0.7732 1.1901 0.206 Uiso 1 1 calc R U
H19B H -0.0833 0.7287 1.1650 0.206 Uiso 1 1 calc R U
H19C H -0.0324 0.8269 1.1917 0.206 Uiso 1 1 calc R U
C20 C 0.6254(3) 0.7517(3) 0.8707(3) 0.0278(9) Uani 1 1 d . .
C21 C 0.6981(3) 0.7125(3) 0.8714(3) 0.0312(10) Uani 1 1 d . .
C22 C 0.6649(3) 0.6187(3) 0.8670(3) 0.0287(9) Uani 1 1 d . .
C23 C 0.5708(3) 0.5724(3) 0.8686(3) 0.0315(10) Uani 1 1 d . .
H23 H 0.5530 0.5145 0.8681 0.038 Uiso 1 1 calc R U
C24 C 0.5018(3) 0.6116(3) 0.8707(3) 0.0293(9) Uani 1 1 d . .
C25 C 0.5264(3) 0.7036(3) 0.8695(2) 0.0258(9) Uani 1 1 d . .
C26 C 0.6580(3) 0.8397(3) 0.8777(3) 0.0267(9) Uani 1 1 d . .
C27 C 0.7636(4) 0.8889(3) 0.9220(3) 0.0403(12) Uani 1 1 d . .
C28 C 0.5969(3) 0.8855(3) 0.8477(2) 0.0253(9) Uani 1 1 d . .
C29 C 0.6378(3) 0.9737(3) 0.8643(2) 0.0271(9) Uani 1 1 d . .
C30 C 0.4979(4) 0.8484(3) 0.7877(3) 0.0302(10) Uani 1 1 d . .
C31 C 0.3739(4) 0.4876(3) 0.8831(4) 0.0544(14) Uani 1 1 d . .
H31A H 0.4248 0.4770 0.9300 0.065 Uiso 1 1 calc R U
H31B H 0.3641 0.4513 0.8343 0.065 Uiso 1 1 calc R U
C32 C 0.2741(4) 0.4675(4) 0.8958(4) 0.0664(17) Uani 1 1 d . .
H32A H 0.2636 0.4184 0.9229 0.080 Uiso 1 1 calc R U
H32B H 0.2776 0.5145 0.9318 0.080 Uiso 1 1 calc R U
C33 C 0.1899(6) 0.4516(4) 0.8225(4) 0.0740(19) Uani 1 1 d . .
H33A H 0.1809 0.4003 0.7895 0.089 Uiso 1 1 calc R U
H33B H 0.2044 0.4975 0.7919 0.089 Uiso 1 1 calc R U
C34 C 0.0862(5) 0.4418(5) 0.8371(5) 0.095(2) Uani 1 1 d . .
H34A H 0.0693 0.3943 0.8644 0.143 Uiso 1 1 calc R U
H34B H 0.0307 0.4331 0.7850 0.143 Uiso 1 1 calc R U
H34C H 0.0951 0.4921 0.8707 0.143 Uiso 1 1 calc R U
C35 C 0.7252(4) 0.5021(3) 0.8545(4) 0.0469(13) Uani 1 1 d . .
H35A H 0.7119 0.4808 0.7979 0.056 Uiso 1 1 calc R U
H35B H 0.6663 0.4697 0.8682 0.056 Uiso 1 1 calc R U
C36 C 0.8197(4) 0.4901(3) 0.9090(4) 0.0555(15) Uani 1 1 d . .
H36A H 0.8321 0.5102 0.9657 0.067 Uiso 1 1 calc R U
H36B H 0.8789 0.5236 0.8963 0.067 Uiso 1 1 calc R U
C37 C 0.8121(5) 0.4009(4) 0.9008(4) 0.0739(19) Uani 1 1 d . .
H37A H 0.7524 0.3677 0.9131 0.089 Uiso 1 1 calc R U
H37B H 0.7994 0.3811 0.8439 0.089 Uiso 1 1 calc R U
C38 C 0.9023(7) 0.3864(6) 0.9528(6) 0.107(3) Uani 1 1 d . .
H38A H 0.9625 0.4211 0.9431 0.161 Uiso 1 1 calc R U
H38B H 0.8938 0.3281 0.9411 0.161 Uiso 1 1 calc R U
H38C H 0.9115 0.4003 1.0095 0.161 Uiso 1 1 calc R U
C39 C 0.3686(3) 0.7266(3) 0.4984(3) 0.0289(9) Uani 1 1 d . .
C40 C 0.3071(3) 0.7836(3) 0.4818(2) 0.0272(9) Uani 1 1 d . .
C41 C 0.2974(3) 0.8032(3) 0.3993(3) 0.0296(9) Uani 1 1 d . .
C42 C 0.2563(3) 0.8541(3) 0.3528(3) 0.0380(11) Uani 1 1 d . .
H42 H 0.2232 0.8854 0.3713 0.046 Uiso 1 1 calc R U
C43 C 0.2655(4) 0.8582(3) 0.2763(3) 0.0464(13) Uani 1 1 d . .
H43 H 0.2371 0.8925 0.2429 0.056 Uiso 1 1 calc R U
C44 C 0.3145(4) 0.8140(3) 0.2486(3) 0.0421(12) Uani 1 1 d . .
H44 H 0.3184 0.8182 0.1967 0.051 Uiso 1 1 calc R U
C45 C 0.3579(3) 0.7635(3) 0.2954(3) 0.0347(10) Uani 1 1 d . .
C46 C 0.4111(4) 0.7150(3) 0.2758(3) 0.0409(12) Uani 1 1 d . .
H46 H 0.4191 0.7148 0.2251 0.049 Uiso 1 1 calc R U
C47 C 0.4506(4) 0.6689(3) 0.3285(3) 0.0420(12) Uani 1 1 d . .
H47 H 0.4859 0.6376 0.3133 0.050 Uiso 1 1 calc R U
C48 C 0.4416(3) 0.6654(3) 0.4047(3) 0.0357(10) Uani 1 1 d . .
H48 H 0.4698 0.6324 0.4401 0.043 Uiso 1 1 calc R U
C49 C 0.3911(3) 0.7112(3) 0.4260(3) 0.0302(9) Uani 1 1 d . .
C50 C 0.3489(3) 0.7591(3) 0.3709(2) 0.0291(9) Uani 1 1 d . .
C51 C 0.4617(3) 0.6618(3) 0.5930(3) 0.0346(10) Uani 1 1 d . .
C52 C 0.5681(4) 0.7025(3) 0.6116(3) 0.0435(12) Uani 1 1 d . .
C53 C 0.6323(4) 0.6580(4) 0.6418(3) 0.0587(16) Uani 1 1 d . .
H53 H 0.7040 0.6845 0.6564 0.070 Uiso 1 1 calc R U
C54 C 0.5950(5) 0.5771(5) 0.6509(4) 0.0669(18) Uani 1 1 d . .
H54 H 0.6405 0.5481 0.6708 0.080 Uiso 1 1 calc R U
C55 C 0.4919(5) 0.5380(4) 0.6315(4) 0.0615(17) Uani 1 1 d . .
H55 H 0.4671 0.4820 0.6384 0.074 Uiso 1 1 calc R U
C56 C 0.4219(4) 0.5792(3) 0.6014(3) 0.0408(12) Uani 1 1 d . .
C57 C 0.3082(4) 0.5319(3) 0.5761(3) 0.0426(12) Uani 1 1 d . .
H57 H 0.2725 0.5721 0.5586 0.051 Uiso 1 1 calc R U
C58 C 0.2697(5) 0.4648(4) 0.5052(4) 0.0684(17) Uani 1 1 d . .
H58A H 0.2818 0.4891 0.4592 0.103 Uiso 1 1 calc R U
H58B H 0.1963 0.4358 0.4909 0.103 Uiso 1 1 calc R U
H58C H 0.3058 0.4256 0.5192 0.103 Uiso 1 1 calc R U
C59 C 0.2794(5) 0.4980(4) 0.6449(4) 0.0688(18) Uani 1 1 d . .
H59A H 0.3141 0.4589 0.6646 0.103 Uiso 1 1 calc R U
H59B H 0.2053 0.4694 0.6259 0.103 Uiso 1 1 calc R U
H59C H 0.3002 0.5435 0.6888 0.103 Uiso 1 1 calc R U
C60 C 0.6547(7) 0.8481(5) 0.6755(5) 0.1008(19) Uani 1 1 d . .
H60A H 0.6018 0.8427 0.6983 0.151 Uiso 1 1 calc R U
H60B H 0.6799 0.9048 0.6654 0.151 Uiso 1 1 calc R U
H60C H 0.7114 0.8355 0.7137 0.151 Uiso 1 1 calc R U
C61 C 0.6120(4) 0.7909(4) 0.6001(3) 0.0546(14) Uani 1 1 d . .
H61 H 0.5549 0.8054 0.5622 0.066 Uiso 1 1 calc R U
C62 C 0.6936(7) 0.8019(5) 0.5621(5) 0.1008(19) Uani 1 1 d . .
H62A H 0.7071 0.8551 0.5426 0.151 Uiso 1 1 calc R U
H62B H 0.6690 0.7570 0.5167 0.151 Uiso 1 1 calc R U
H62C H 0.7568 0.8008 0.6027 0.151 Uiso 1 1 calc R U
C63 C 0.2203(3) 0.8610(3) 0.5208(3) 0.0317(10) Uani 1 1 d . .
C64 C 0.2729(3) 0.9460(3) 0.5521(3) 0.0358(10) Uani 1 1 d . .
C65 C 0.2153(4) 0.9978(3) 0.5363(3) 0.0462(13) Uani 1 1 d . .
H65 H 0.2482 1.0554 0.5564 0.055 Uiso 1 1 calc R U
C66 C 0.1121(4) 0.9673(4) 0.4924(4) 0.0548(15) Uani 1 1 d . .
H66 H 0.0750 1.0039 0.4809 0.066 Uiso 1 1 calc R U
C67 C 0.0627(4) 0.8843(4) 0.4652(3) 0.0517(14) Uani 1 1 d . .
H67 H -0.0090 0.8642 0.4360 0.062 Uiso 1 1 calc R U
C68 C 0.1140(3) 0.8287(3) 0.4789(3) 0.0407(11) Uani 1 1 d . .
C69 C 0.0570(4) 0.7362(3) 0.4522(3) 0.0503(13) Uani 1 1 d . .
H69 H 0.1085 0.7080 0.4674 0.060 Uiso 1 1 calc R U
C70 C 0.0018(5) 0.7153(4) 0.3611(4) 0.080(2) Uani 1 1 d . .
H70A H -0.0551 0.7360 0.3454 0.120 Uiso 1 1 calc R U
H70B H -0.0245 0.6552 0.3444 0.120 Uiso 1 1 calc R U
H70C H 0.0495 0.7412 0.3347 0.120 Uiso 1 1 calc R U
C71 C -0.0160(4) 0.7044(4) 0.4944(4) 0.0713(18) Uani 1 1 d . .
H71A H 0.0213 0.7175 0.5529 0.107 Uiso 1 1 calc R U
H71B H -0.0491 0.6443 0.4781 0.107 Uiso 1 1 calc R U
H71C H -0.0680 0.7305 0.4797 0.107 Uiso 1 1 calc R U
C72 C 0.4118(5) 1.0190(5) 0.6860(4) 0.0730(18) Uani 1 1 d . .
H72A H 0.3845 1.0638 0.6860 0.109 Uiso 1 1 calc R U
H72B H 0.4861 1.0411 0.7142 0.109 Uiso 1 1 calc R U
H72C H 0.3813 0.9763 0.7137 0.109 Uiso 1 1 calc R U
C73 C 0.3863(4) 0.9817(3) 0.5998(4) 0.0497(13) Uani 1 1 d . .
H73 H 0.4131 0.9352 0.6020 0.060 Uiso 1 1 calc R U
C74 C 0.4408(5) 1.0442(5) 0.5588(4) 0.085(2) Uani 1 1 d . .
H74A H 0.4216 1.0203 0.5025 0.128 Uiso 1 1 calc R U
H74B H 0.5148 1.0598 0.5868 0.128 Uiso 1 1 calc R U
H74C H 0.4216 1.0934 0.5606 0.128 Uiso 1 1 calc R U
C75 C 0.7127(6) 0.7849(5) 0.2767(5) 0.096(2) Uani 1 1 d . .
H75A H 0.7070 0.7407 0.2363 0.115 Uiso 1 1 calc R U
H75B H 0.6481 0.7965 0.2582 0.115 Uiso 1 1 calc R U
N1 N 0.3260(2) 0.7811(2) 0.9349(2) 0.0283(8) Uani 1 1 d . .
H1 H 0.3549 0.7569 0.9102 0.034 Uiso 1 1 calc R U
N2 N 0.0061(3) 0.7919(2) 0.9279(2) 0.0371(9) Uani 1 1 d . .
H2 H -0.0602 0.7676 0.9023 0.044 Uiso 1 1 calc R U
N3 N 0.2026(3) 0.6701(2) 0.6510(2) 0.0340(9) Uani 1 1 d . .
N4 N -0.0695(4) 0.4526(3) 0.5542(3) 0.0600(13) Uani 1 1 d . .
N5 N -0.1708(3) 0.4884(3) 0.7077(3) 0.0608(13) Uani 1 1 d . .
N6 N 0.4122(3) 0.5743(2) 0.8733(2) 0.0360(9) Uani 1 1 d . .
H6 H 0.3716 0.6030 0.8688 0.043 Uiso 1 1 calc R U
N7 N 0.7336(3) 0.5881(2) 0.8612(2) 0.0375(9) Uani 1 1 d . .
H7 H 0.7911 0.6240 0.8613 0.045 Uiso 1 1 calc R U
N8 N 0.4207(3) 0.8192(2) 0.7337(2) 0.0354(9) Uani 1 1 d . .
N9 N 0.8438(3) 0.9341(3) 0.9576(4) 0.0805(19) Uani 1 1 d . .
N10 N 0.6725(3) 1.0445(3) 0.8782(2) 0.0417(10) Uani 1 1 d . .
N11 N 0.2780(2) 0.8063(2) 0.5360(2) 0.0269(8) Uani 1 1 d . .
N12 N 0.3935(3) 0.7069(2) 0.5693(2) 0.0301(8) Uani 1 1 d . .
O1 O 0.2276(2) 0.65069(18) 0.82059(18) 0.0324(7) Uani 1 1 d . .
O2 O -0.0878(2) 0.6639(2) 0.8123(2) 0.0442(8) Uani 1 1 d . .
O3 O 0.4620(2) 0.73278(17) 0.87151(17) 0.0302(7) Uani 1 1 d . .
O4 O 0.7845(2) 0.75018(19) 0.8725(2) 0.0449(9) Uani 1 1 d . .
F1 F 0.5766(3) 0.6895(3) 0.0689(3) 0.0883(12) Uani 1 1 d . .
F2 F 0.4098(4) 0.6346(4) 0.0352(3) 0.156(3) Uani 1 1 d . .
F3 F 0.4950(4) 0.7474(3) 0.1259(2) 0.0952(15) Uani 1 1 d . .
F4 F 0.5114(3) 0.63034(19) 0.1607(2) 0.0675(10) Uani 1 1 d . .
Cl1 Cl 0.73094(19) 0.7518(2) 0.36904(19) 0.1515(12) Uani 1 1 d . .
Cl2 Cl 0.8111(2) 0.87125(17) 0.28372(17) 0.1279(9) Uani 1 1 d . .
Cu1 Cu 0.31634(4) 0.74965(3) 0.63563(3) 0.03225(18) Uani 1 1 d . .
B1 B 0.4994(5) 0.6755(4) 0.0970(4) 0.0539(16) Uani 1 1 d . .

loop_
_atom_site_aniso_label
_atom_site_aniso_U_11
_atom_site_aniso_U_22
_atom_site_aniso_U_33
_atom_site_aniso_U_23
_atom_site_aniso_U_13
_atom_site_aniso_U_12
C1 0.024(2) 0.029(2) 0.029(2) 0.0056(19) 0.0121(19) 0.0086(19)
C2 0.021(2) 0.039(3) 0.036(2) 0.006(2) 0.017(2) 0.010(2)
C3 0.024(2) 0.033(2) 0.040(3) 0.003(2) 0.017(2) 0.0087(19)
C4 0.026(2) 0.027(2) 0.040(2) 0.001(2) 0.018(2) 0.0074(19)
C5 0.024(2) 0.027(2) 0.036(2) -0.0006(19) 0.012(2) 0.0053(19)
C6 0.020(2) 0.024(2) 0.034(2) 0.0027(18) 0.0123(19) 0.0060(18)
C7 0.020(2) 0.028(2) 0.036(2) 0.0026(19) 0.0085(19) 0.0034(18)
C8 0.031(3) 0.050(3) 0.036(3) -0.008(2) 0.015(2) 0.002(2)
C9 0.028(2) 0.025(2) 0.034(2) 0.0006(19) 0.010(2) 0.0057(19)
C10 0.035(3) 0.042(3) 0.042(3) 0.007(2) 0.019(2) 0.011(2)
C11 0.029(2) 0.035(3) 0.031(2) -0.003(2) 0.012(2) 0.013(2)
C12 0.029(2) 0.036(3) 0.034(2) 0.000(2) 0.011(2) 0.014(2)
C13 0.025(2) 0.034(3) 0.034(2) 0.005(2) 0.011(2) 0.010(2)
C14 0.037(3) 0.041(3) 0.043(3) 0.002(2) 0.008(2) 0.003(2)
C15 0.035(3) 0.063(4) 0.051(3) -0.011(3) 0.001(3) 0.003(3)
C16 0.027(2) 0.044(3) 0.064(3) -0.012(3) 0.015(2) 0.012(2)
C17 0.201(7) 0.101(5) 0.093(4) -0.001(3) 0.067(5) 0.019(4)
C18 0.201(7) 0.101(5) 0.093(4) -0.001(3) 0.067(5) 0.019(4)
C19 0.201(7) 0.101(5) 0.093(4) -0.001(3) 0.067(5) 0.019(4)
C20 0.0139(19) 0.027(2) 0.041(2) -0.0010(19) 0.0086(19) 0.0064(18)
C21 0.020(2) 0.027(2) 0.044(3) -0.002(2) 0.010(2) 0.0071(19)
C22 0.018(2) 0.029(2) 0.033(2) -0.0018(19) 0.0041(18) 0.0073(18)
C23 0.030(2) 0.026(2) 0.039(2) 0.000(2) 0.014(2) 0.0094(19)
C24 0.021(2) 0.028(2) 0.035(2) -0.0012(19) 0.0104(19) 0.0047(18)
C25 0.022(2) 0.028(2) 0.028(2) 0.0011(18) 0.0107(19) 0.0083(18)
C26 0.0165(19) 0.028(2) 0.037(2) 0.0009(19) 0.0109(19) 0.0090(18)
C27 0.028(3) 0.022(2) 0.065(3) 0.000(2) 0.010(2) 0.010(2)
C28 0.022(2) 0.027(2) 0.027(2) -0.0019(18) 0.0105(18) 0.0082(18)
C29 0.023(2) 0.033(3) 0.027(2) 0.0043(19) 0.0076(18) 0.015(2)
C30 0.036(3) 0.026(2) 0.036(3) 0.006(2) 0.018(2) 0.016(2)
C31 0.043(3) 0.033(3) 0.088(4) 0.008(3) 0.033(3) 0.007(2)
C32 0.048(4) 0.047(4) 0.099(5) 0.010(4) 0.037(4) 0.001(3)
C33 0.089(5) 0.056(4) 0.078(5) 0.011(4) 0.038(4) 0.018(4)
C34 0.058(4) 0.112(7) 0.115(6) 0.029(5) 0.036(5) 0.025(5)
C35 0.036(3) 0.024(3) 0.083(4) 0.002(3) 0.026(3) 0.010(2)
C36 0.063(4) 0.055(4) 0.063(4) 0.016(3) 0.028(3) 0.034(3)
C37 0.069(4) 0.060(4) 0.095(5) 0.020(4) 0.017(4) 0.039(4)
C38 0.106(7) 0.106(7) 0.126(7) 0.037(6) 0.040(6) 0.059(6)
C39 0.027(2) 0.028(2) 0.029(2) 0.0045(19) 0.0113(19) 0.0050(19)
C40 0.024(2) 0.026(2) 0.028(2) 0.0041(18) 0.0072(19) 0.0061(18)
C41 0.024(2) 0.032(2) 0.027(2) 0.0046(19) 0.0054(19) 0.0069(19)
C42 0.034(3) 0.044(3) 0.037(3) 0.010(2) 0.014(2) 0.013(2)
C43 0.047(3) 0.053(3) 0.036(3) 0.019(3) 0.010(2) 0.017(3)
C44 0.043(3) 0.053(3) 0.025(2) 0.012(2) 0.008(2) 0.012(3)
C45 0.029(2) 0.038(3) 0.027(2) 0.000(2) 0.006(2) 0.002(2)
C46 0.042(3) 0.051(3) 0.029(2) 0.003(2) 0.016(2) 0.012(2)
C47 0.048(3) 0.043(3) 0.038(3) 0.002(2) 0.022(2) 0.015(3)
C48 0.034(3) 0.040(3) 0.032(2) 0.005(2) 0.011(2) 0.013(2)
C49 0.030(2) 0.029(2) 0.029(2) 0.0034(19) 0.009(2) 0.007(2)
C50 0.024(2) 0.030(2) 0.026(2) 0.0017(19) 0.0078(19) 0.0021(19)
C51 0.033(2) 0.050(3) 0.027(2) 0.013(2) 0.012(2) 0.021(2)
C52 0.038(3) 0.068(4) 0.035(3) 0.014(3) 0.020(2) 0.022(3)
C53 0.040(3) 0.097(5) 0.058(4) 0.027(3) 0.023(3) 0.041(3)
C54 0.066(4) 0.096(5) 0.069(4) 0.030(4) 0.030(4) 0.060(4)
C55 0.084(5) 0.071(4) 0.060(4) 0.037(3) 0.037(4) 0.053(4)
C56 0.049(3) 0.045(3) 0.036(3) 0.013(2) 0.018(2) 0.024(3)
C57 0.050(3) 0.032(3) 0.050(3) 0.010(2) 0.023(3) 0.015(2)
C58 0.075(4) 0.069(4) 0.058(4) 0.000(3) 0.030(4) 0.018(4)
C59 0.082(5) 0.065(4) 0.077(4) 0.032(4) 0.047(4) 0.026(4)
C60 0.120(5) 0.106(5) 0.086(4) 0.012(3) 0.074(4) 0.015(4)
C61 0.031(3) 0.072(4) 0.056(3) 0.009(3) 0.018(3) 0.010(3)
C62 0.120(5) 0.106(5) 0.086(4) 0.012(3) 0.074(4) 0.015(4)
C63 0.026(2) 0.040(3) 0.034(2) 0.011(2) 0.015(2) 0.013(2)
C64 0.030(2) 0.031(3) 0.046(3) 0.006(2) 0.012(2) 0.012(2)
C65 0.049(3) 0.029(3) 0.069(4) 0.015(3) 0.029(3) 0.017(2)
C66 0.044(3) 0.057(4) 0.085(4) 0.029(3) 0.035(3) 0.032(3)
C67 0.029(3) 0.065(4) 0.065(4) 0.017(3) 0.014(3) 0.024(3)
C68 0.026(2) 0.051(3) 0.043(3) 0.012(2) 0.009(2) 0.014(2)
C69 0.024(3) 0.053(3) 0.057(3) 0.002(3) 0.001(2) 0.008(2)
C70 0.063(4) 0.077(5) 0.059(4) -0.009(4) 0.006(3) -0.010(4)
C71 0.040(3) 0.073(4) 0.080(5) 0.011(4) 0.011(3) 0.005(3)
C72 0.062(4) 0.087(5) 0.054(4) 0.004(4) 0.012(3) 0.016(4)
C73 0.040(3) 0.028(3) 0.072(4) -0.001(3) 0.016(3) 0.006(2)
C74 0.045(4) 0.109(6) 0.077(5) -0.010(4) 0.031(4) -0.012(4)
C75 0.078(5) 0.085(6) 0.107(6) 0.013(5) 0.013(5) 0.027(5)
N1 0.0182(17) 0.029(2) 0.035(2) -0.0046(16) 0.0092(16) 0.0062(15)
N2 0.0225(19) 0.038(2) 0.050(2) -0.0057(19) 0.0161(18) 0.0079(17)
N3 0.033(2) 0.037(2) 0.033(2) 0.0005(17) 0.0178(18) 0.0084(18)
N4 0.061(3) 0.047(3) 0.060(3) -0.016(2) 0.021(3) 0.007(3)
N5 0.038(3) 0.069(3) 0.061(3) -0.009(3) 0.027(2) -0.007(2)
N6 0.027(2) 0.029(2) 0.052(2) 0.0006(18) 0.0196(19) 0.0060(17)
N7 0.025(2) 0.025(2) 0.066(3) 0.0016(19) 0.021(2) 0.0112(17)
N8 0.031(2) 0.037(2) 0.037(2) 0.0049(18) 0.0101(19) 0.0126(19)
N9 0.022(2) 0.034(3) 0.153(6) -0.023(3) -0.001(3) 0.008(2)
N10 0.047(3) 0.034(2) 0.047(2) 0.010(2) 0.020(2) 0.015(2)
N11 0.0194(17) 0.0272(19) 0.0297(19) 0.0034(15) 0.0057(16) 0.0060(15)
N12 0.0230(18) 0.036(2) 0.030(2) 0.0083(17) 0.0109(16) 0.0061(16)
O1 0.0210(15) 0.0363(18) 0.0383(17) -0.0050(14) 0.0105(14) 0.0098(14)
O2 0.0188(16) 0.049(2) 0.057(2) -0.0081(17) 0.0128(16) 0.0055(15)
O3 0.0215(15) 0.0299(17) 0.0399(17) 0.0021(14) 0.0122(14) 0.0096(13)
O4 0.0191(16) 0.0295(18) 0.084(3) -0.0037(17) 0.0218(17) 0.0049(14)
F1 0.088(3) 0.095(3) 0.115(3) 0.032(3) 0.074(3) 0.034(2)
F2 0.095(4) 0.226(7) 0.071(3) -0.032(4) 0.035(3) -0.039(4)
F3 0.175(4) 0.090(3) 0.084(3) 0.047(2) 0.084(3) 0.087(3)
F4 0.090(3) 0.0436(19) 0.090(3) 0.0243(18) 0.052(2) 0.0284(19)
Cl1 0.0783(15) 0.212(3) 0.161(3) 0.097(2) 0.0443(17) 0.0373(18)
Cl2 0.1129(19) 0.1107(19) 0.126(2) 0.0438(16) 0.0137(16) 0.0243(16)
Cu1 0.0261(3) 0.0391(3) 0.0288(3) 0.0055(2) 0.0111(2) 0.0068(2)
B1 0.051(4) 0.044(4) 0.065(4) 0.002(3) 0.029(4) 0.007(3)

loop_
_atom_type_symbol
_atom_type_description
_atom_type_scat_dispersion_real
_atom_type_scat_dispersion_imag
_atom_type_scat_source
C C 0.0033 0.0016 'International Tables Vol C Tables 4.2.6.8 and 6.1.1.4'
H H 0.0000 0.0000 'International Tables Vol C Tables 4.2.6.8 and 6.1.1.4'
N N 0.0061 0.0033 'International Tables Vol C Tables 4.2.6.8 and 6.1.1.4'
O O 0.0106 0.0060 'International Tables Vol C Tables 4.2.6.8 and 6.1.1.4'
F F 0.0171 0.0103 'International Tables Vol C Tables 4.2.6.8 and 6.1.1.4'
Cl Cl 0.1484 0.1585 'International Tables Vol C Tables 4.2.6.8 and 6.1.1.4'
Cu Cu 0.3201 1.2651 'International Tables Vol C Tables 4.2.6.8 and 6.1.1.4'
B B 0.0013 0.0007 'International Tables Vol C Tables 4.2.6.8 and 6.1.1.4'

loop_
_geom_angle_atom_site_label_1
_geom_angle_atom_site_label_2
_geom_angle_atom_site_label_3
_geom_angle
O1 C1 C2 124.4(4)
O1 C1 C6 117.7(4)
C2 C1 C6 117.9(3)
C7 C2 C3 119.5(4)
C7 C2 C1 121.0(3)
C3 C2 C1 119.3(4)
O2 C3 C2 123.6(4)
O2 C3 C4 117.6(3)
C2 C3 C4 118.8(4)
N2 C4 C5 124.5(4)
N2 C4 C3 113.4(4)
C5 C4 C3 122.0(3)
C4 C5 C6 119.2(4)
C4 C5 H5 120.4
C6 C5 H5 120.4
N1 C6 C5 123.9(4)
N1 C6 C1 113.9(3)
C5 C6 C1 122.2(4)
C9 C7 C2 127.0(4)
C9 C7 C8 113.9(4)
C2 C7 C8 119.1(4)
N5 C8 C7 172.9(5)
C7 C9 C11 124.3(4)
C7 C9 C10 120.7(4)
C11 C9 C10 114.8(4)
N4 C10 C9 178.2(6)
N3 C11 C9 174.5(5)
N1 C12 C13 111.8(3)
N1 C12 H12A 109.3
C13 C12 H12A 109.3
N1 C12 H12B 109.3
C13 C12 H12B 109.3
H12A C12 H12B 107.9
C12 C13 C14 112.5(3)
C12 C13 H13A 109.1
C14 C13 H13A 109.1
C12 C13 H13B 109.1
C14 C13 H13B 109.1
H13A C13 H13B 107.8
C15 C14 C13 111.4(4)
C15 C14 H14A 109.4
C13 C14 H14A 109.4
C15 C14 H14B 109.4
C13 C14 H14B 109.4
H14A C14 H14B 108.0
C14 C15 H15A 109.5
C14 C15 H15B 109.5
H15A C15 H15B 109.5
C14 C15 H15C 109.5
H15A C15 H15C 109.5
H15B C15 H15C 109.5
N2 C16 C17 115.8(5)
N2 C16 H16A 108.3
C17 C16 H16A 108.3
N2 C16 H16B 108.3
C17 C16 H16B 108.3
H16A C16 H16B 107.4
C18 C17 C16 118.4(10)
C18 C17 H17A 107.7
C16 C17 H17A 107.7
C18 C17 H17B 107.7
C16 C17 H17B 107.7
H17A C17 H17B 107.1
C17 C18 C19 111.7(10)
C17 C18 H18A 109.3
C19 C18 H18A 109.3
C17 C18 H18B 109.3
C19 C18 H18B 109.3
H18A C18 H18B 107.9
C18 C19 H19A 109.5
C18 C19 H19B 109.5
H19A C19 H19B 109.5
C18 C19 H19C 109.5
H19A C19 H19C 109.5
H19B C19 H19C 109.5
C26 C20 C25 121.6(3)
C26 C20 C21 118.1(3)
C25 C20 C21 120.1(4)
O4 C21 C20 123.5(4)
O4 C21 C22 118.2(3)
C20 C21 C22 118.3(3)
N7 C22 C23 124.8(4)
N7 C22 C21 113.5(3)
C23 C22 C21 121.7(3)
C22 C23 C24 119.5(4)
C22 C23 H23 120.2
C24 C23 H23 120.2
N6 C24 C23 124.5(4)
N6 C24 C25 113.6(3)
C23 C24 C25 121.9(4)
O3 C25 C20 123.9(4)
O3 C25 C24 117.7(3)
C20 C25 C24 118.4(3)
C28 C26 C20 126.4(4)
C28 C26 C27 113.9(4)
C20 C26 C27 119.7(3)
N9 C27 C26 173.2(5)
C26 C28 C30 121.2(4)
C26 C28 C29 120.8(4)
C30 C28 C29 117.0(4)
N10 C29 C28 178.7(5)
N8 C30 C28 174.2(4)
N6 C31 C32 110.8(4)
N6 C31 H31A 109.5
C32 C31 H31A 109.5
N6 C31 H31B 109.5
C32 C31 H31B 109.5
H31A C31 H31B 108.1
C33 C32 C31 112.5(6)
C33 C32 H32A 109.1
C31 C32 H32A 109.1
C33 C32 H32B 109.1
C31 C32 H32B 109.1
H32A C32 H32B 107.8
C32 C33 C34 112.3(6)
C32 C33 H33A 109.1
C34 C33 H33A 109.1
C32 C33 H33B 109.1
C34 C33 H33B 109.1
H33A C33 H33B 107.9
C33 C34 H34A 109.5
C33 C34 H34B 109.5
H34A C34 H34B 109.5
C33 C34 H34C 109.5
H34A C34 H34C 109.5
H34B C34 H34C 109.5
N7 C35 C36 112.3(4)
N7 C35 H35A 109.1
C36 C35 H35A 109.1
N7 C35 H35B 109.1
C36 C35 H35B 109.1
H35A C35 H35B 107.9
C35 C36 C37 112.4(5)
C35 C36 H36A 109.1
C37 C36 H36A 109.1
C35 C36 H36B 109.1
C37 C36 H36B 109.1
H36A C36 H36B 107.9
C38 C37 C36 114.2(7)
C38 C37 H37A 108.7
C36 C37 H37A 108.7
C38 C37 H37B 108.7
C36 C37 H37B 108.7
H37A C37 H37B 107.6
C37 C38 H38A 109.5
C37 C38 H38B 109.5
H38A C38 H38B 109.5
C37 C38 H38C 109.5
H38A C38 H38C 109.5
H38B C38 H38C 109.5
N12 C39 C49 134.9(4)
N12 C39 C40 117.3(3)
C49 C39 C40 107.7(3)
N11 C40 C41 133.7(4)
N11 C40 C39 119.7(4)
C41 C40 C39 106.5(3)
C42 C41 C50 119.9(4)
C42 C41 C40 134.3(4)
C50 C41 C40 105.7(3)
C41 C42 C43 117.4(4)
C41 C42 H42 121.3
C43 C42 H42 121.3
C44 C43 C42 122.2(4)
C44 C43 H43 118.9
C42 C43 H43 118.9
C43 C44 C45 121.1(4)
C43 C44 H44 119.5
C45 C44 H44 119.5
C44 C45 C50 117.0(4)
C44 C45 C46 127.7(4)
C50 C45 C46 115.3(4)
C47 C46 C45 121.0(4)
C47 C46 H46 119.5
C45 C46 H46 119.5
C46 C47 C48 123.1(4)
C46 C47 H47 118.4
C48 C47 H47 118.4
C49 C48 C47 117.8(4)
C49 C48 H48 121.1
C47 C48 H48 121.1
C48 C49 C50 119.4(4)
C48 C49 C39 134.8(4)
C50 C49 C39 105.8(3)
C45 C50 C41 122.4(4)
C45 C50 C49 123.3(4)
C41 C50 C49 114.3(4)
C56 C51 C52 121.6(4)
C56 C51 N12 118.4(4)
C52 C51 N12 119.9(4)
C53 C52 C51 117.6(5)
C53 C52 C61 120.2(5)
C51 C52 C61 122.3(4)
C54 C53 C52 121.7(5)
C54 C53 H53 119.1
C52 C53 H53 119.1
C53 C54 C55 120.2(5)
C53 C54 H54 119.9
C55 C54 H54 119.9
C54 C55 C56 121.5(6)
C54 C55 H55 119.3
C56 C55 H55 119.3
C51 C56 C55 117.4(5)
C51 C56 C57 123.0(4)
C55 C56 C57 119.5(5)
C58 C57 C59 110.8(5)
C58 C57 C56 112.0(4)
C59 C57 C56 112.7(5)
C58 C57 H57 107.0
C59 C57 H57 107.0
C56 C57 H57 107.0
C57 C58 H58A 109.5
C57 C58 H58B 109.5
H58A C58 H58B 109.5
C57 C58 H58C 109.5
H58A C58 H58C 109.5
H58B C58 H58C 109.5
C57 C59 H59A 109.5
C57 C59 H59B 109.5
H59A C59 H59B 109.5
C57 C59 H59C 109.5
H59A C59 H59C 109.5
H59B C59 H59C 109.5
C61 C60 H60A 109.5
C61 C60 H60B 109.5
H60A C60 H60B 109.5
C61 C60 H60C 109.5
H60A C60 H60C 109.5
H60B C60 H60C 109.5
C60 C61 C52 111.7(5)
C60 C61 C62 109.7(6)
C52 C61 C62 111.9(5)
C60 C61 H61 107.8
C52 C61 H61 107.8
C62 C61 H61 107.8
C61 C62 H62A 109.5
C61 C62 H62B 109.5
H62A C62 H62B 109.5
C61 C62 H62C 109.5
H62A C62 H62C 109.5
H62B C62 H62C 109.5
C68 C63 C64 121.9(4)
C68 C63 N11 119.9(4)
C64 C63 N11 118.1(4)
C65 C64 C63 117.1(4)
C65 C64 C73 120.0(4)
C63 C64 C73 122.9(4)
C66 C65 C64 121.3(5)
C66 C65 H65 119.3
C64 C65 H65 119.3
C67 C66 C65 120.3(4)
C67 C66 H66 119.9
C65 C66 H66 119.9
C66 C67 C68 121.9(5)
C66 C67 H67 119.0
C68 C67 H67 119.0
C67 C68 C63 117.3(5)
C67 C68 C69 121.2(4)
C63 C68 C69 121.4(4)
C71 C69 C68 111.2(5)
C71 C69 C70 110.8(5)
C68 C69 C70 111.0(5)
C71 C69 H69 107.9
C68 C69 H69 107.9
C70 C69 H69 107.9
C69 C70 H70A 109.5
C69 C70 H70B 109.5
H70A C70 H70B 109.5
C69 C70 H70C 109.5
H70A C70 H70C 109.5
H70B C70 H70C 109.5
C69 C71 H71A 109.5
C69 C71 H71B 109.5
H71A C71 H71B 109.5
C69 C71 H71C 109.5
H71A C71 H71C 109.5
H71B C71 H71C 109.5
C73 C72 H72A 109.5
C73 C72 H72B 109.5
H72A C72 H72B 109.5
C73 C72 H72C 109.5
H72A C72 H72C 109.5
H72B C72 H72C 109.5
C74 C73 C64 111.7(5)
C74 C73 C72 110.1(5)
C64 C73 C72 112.9(4)
C74 C73 H73 107.3
C64 C73 H73 107.3
C72 C73 H73 107.3
C73 C74 H74A 109.5
C73 C74 H74B 109.5
H74A C74 H74B 109.5
C73 C74 H74C 109.5
H74A C74 H74C 109.5
H74B C74 H74C 109.5
Cl2 C75 Cl1 110.7(5)
Cl2 C75 H75A 109.5
Cl1 C75 H75A 109.5
Cl2 C75 H75B 109.5
Cl1 C75 H75B 109.5
H75A C75 H75B 108.1
C6 N1 C12 123.3(3)
C6 N1 H1 118.3
C12 N1 H1 118.3
C4 N2 C16 126.5(4)
C4 N2 H2 116.7
C16 N2 H2 116.7
C11 N3 Cu1 174.5(4)
C24 N6 C31 124.5(4)
C24 N6 H6 117.7
C31 N6 H6 117.7
C22 N7 C35 127.2(4)
C22 N7 H7 116.4
C35 N7 H7 116.4
C30 N8 Cu1 161.3(3)
C40 N11 C63 120.0(3)
C40 N11 Cu1 111.5(3)
C63 N11 Cu1 128.4(3)
C39 N12 C51 120.7(3)
C39 N12 Cu1 109.6(3)
C51 N12 Cu1 129.7(3)
N3 Cu1 N8 114.53(15)
N3 Cu1 N11 114.84(15)
N8 Cu1 N11 116.80(15)
N3 Cu1 N12 118.45(14)
N8 Cu1 N12 106.82(14)
N11 Cu1 N12 81.09(13)
F3 B1 F1 111.1(5)
F3 B1 F2 108.2(6)
F1 B1 F2 108.6(5)
F3 B1 F4 106.4(5)
F1 B1 F4 112.3(5)
F2 B1 F4 110.2(5)

loop_
_geom_bond_atom_site_label_1
_geom_bond_atom_site_label_2
_geom_bond_distance
C1 O1 1.231(4)
C1 C2 1.449(6)
C1 C6 1.520(6)
C2 C7 1.428(6)
C2 C3 1.434(5)
C3 O2 1.244(5)
C3 C4 1.512(6)
C4 N2 1.313(5)
C4 C5 1.390(6)
C5 C6 1.391(5)
C5 H5 0.9500
C6 N1 1.309(5)
C7 C9 1.377(6)
C7 C8 1.447(6)
C8 N5 1.145(6)
C9 C11 1.434(6)
C9 C10 1.456(7)
C10 N4 1.144(6)
C11 N3 1.132(5)
C12 N1 1.470(6)
C12 C13 1.510(6)
C12 H12A 0.9900
C12 H12B 0.9900
C13 C14 1.520(7)
C13 H13A 0.9900
C13 H13B 0.9900
C14 C15 1.516(7)
C14 H14A 0.9900
C14 H14B 0.9900
C15 H15A 0.9800
C15 H15B 0.9800
C15 H15C 0.9800
C16 N2 1.460(6)
C16 C17 1.465(10)
C16 H16A 0.9900
C16 H16B 0.9900
C17 C18 1.386(14)
C17 H17A 0.9900
C17 H17B 0.9900
C18 C19 1.499(12)
C18 H18A 0.9900
C18 H18B 0.9900
C19 H19A 0.9800
C19 H19B 0.9800
C19 H19C 0.9800
C20 C26 1.429(6)
C20 C25 1.434(5)
C20 C21 1.439(5)
C21 O4 1.233(5)
C21 C22 1.529(6)
C22 N7 1.316(5)
C22 C23 1.381(6)
C23 C24 1.403(5)
C23 H23 0.9500
C24 N6 1.299(5)
C24 C25 1.516(6)
C25 O3 1.222(4)
C26 C28 1.378(5)
C26 C27 1.440(6)
C27 N9 1.137(6)
C28 C30 1.417(6)
C28 C29 1.427(6)
C29 N10 1.147(6)
C30 N8 1.161(6)
C31 N6 1.464(6)
C31 C32 1.505(7)
C31 H31A 0.9900
C31 H31B 0.9900
C32 C33 1.414(9)
C32 H32A 0.9900
C32 H32B 0.9900
C33 C34 1.602(9)
C33 H33A 0.9900
C33 H33B 0.9900
C34 H34A 0.9800
C34 H34B 0.9800
C34 H34C 0.9800
C35 N7 1.448(5)
C35 C36 1.497(7)
C35 H35A 0.9900
C35 H35B 0.9900
C36 C37 1.507(8)
C36 H36A 0.9900
C36 H36B 0.9900
C37 C38 1.454(9)
C37 H37A 0.9900
C37 H37B 0.9900
C38 H38A 0.9800
C38 H38B 0.9800
C38 H38C 0.9800
C39 N12 1.285(5)
C39 C49 1.471(6)
C39 C40 1.516(6)
C40 N11 1.274(5)
C40 C41 1.493(6)
C41 C42 1.376(6)
C41 C50 1.419(6)
C42 C43 1.417(6)
C42 H42 0.9500
C43 C44 1.383(7)
C43 H43 0.9500
C44 C45 1.388(6)
C44 H44 0.9500
C45 C50 1.398(6)
C45 C46 1.422(6)
C46 C47 1.359(7)
C46 H46 0.9500
C47 C48 1.408(6)
C47 H47 0.9500
C48 C49 1.367(6)
C48 H48 0.9500
C49 C50 1.423(6)
C51 C56 1.398(7)
C51 C52 1.423(7)
C51 N12 1.431(5)
C52 C53 1.392(7)
C52 C61 1.512(8)
C53 C54 1.371(9)
C53 H53 0.9500
C54 C55 1.373(9)
C54 H54 0.9500
C55 C56 1.412(7)
C55 H55 0.9500
C56 C57 1.518(7)
C57 C58 1.498(7)
C57 C59 1.509(7)
C57 H57 1.0000
C58 H58A 0.9800
C58 H58B 0.9800
C58 H58C 0.9800
C59 H59A 0.9800
C59 H59B 0.9800
C59 H59C 0.9800
C60 C61 1.451(9)
C60 H60A 0.9800
C60 H60B 0.9800
C60 H60C 0.9800
C61 C62 1.541(8)
C61 H61 1.0000
C62 H62A 0.9800
C62 H62B 0.9800
C62 H62C 0.9800
C63 C68 1.405(6)
C63 C64 1.412(6)
C63 N11 1.440(5)
C64 C65 1.398(6)
C64 C73 1.508(7)
C65 C66 1.373(8)
C65 H65 0.9500
C66 C67 1.367(8)
C66 H66 0.9500
C67 C68 1.386(6)
C67 H67 0.9500
C68 C69 1.519(7)
C69 C71 1.498(8)
C69 C70 1.520(8)
C69 H69 1.0000
C70 H70A 0.9800
C70 H70B 0.9800
C70 H70C 0.9800
C71 H71A 0.9800
C71 H71B 0.9800
C71 H71C 0.9800
C72 C73 1.515(8)
C72 H72A 0.9800
C72 H72B 0.9800
C72 H72C 0.9800
C73 C74 1.504(8)
C73 H73 1.0000
C74 H74A 0.9800
C74 H74B 0.9800
C74 H74C 0.9800
C75 Cl2 1.691(8)
C75 Cl1 1.728(9)
C75 H75A 0.9900
C75 H75B 0.9900
N1 H1 0.8800
N2 H2 0.8800
N3 Cu1 1.919(4)
N6 H6 0.8800
N7 H7 0.8800
N8 Cu1 1.932(4)
N11 Cu1 2.063(3)
N12 Cu1 2.147(3)
F1 B1 1.356(7)
F2 B1 1.357(8)
F3 B1 1.354(7)
F4 B1 1.397(8)

loop_
_geom_hbond_atom_site_label_D
_geom_hbond_atom_site_label_H
_geom_hbond_atom_site_label_A
_geom_hbond_distance_DH
_geom_hbond_distance_HA
_geom_hbond_distance_DA
_geom_hbond_angle_DHA
_geom_hbond_site_symmetry_A
N1 H1 O3 0.88 2.07 2.921(4) 162.0 .
N2 H2 O4 0.88 2.10 2.926(5) 156.3 1_455
N6 H6 O1 0.88 2.43 3.282(4) 162.7 .
N7 H7 O2 0.88 2.19 2.989(5) 151.3 1_655

loop_
_geom_torsion_atom_site_label_1
_geom_torsion_atom_site_label_2
_geom_torsion_atom_site_label_3
_geom_torsion_atom_site_label_4
_geom_torsion
O1 C1 C2 C7 -5.7(6)
C6 C1 C2 C7 175.9(4)
O1 C1 C2 C3 168.8(4)
C6 C1 C2 C3 -9.6(6)
C7 C2 C3 O2 2.1(7)
C1 C2 C3 O2 -172.5(4)
C7 C2 C3 C4 -176.2(4)
C1 C2 C3 C4 9.3(6)
O2 C3 C4 N2 -5.4(6)
C2 C3 C4 N2 173.0(4)
O2 C3 C4 C5 176.4(4)
C2 C3 C4 C5 -5.2(6)
N2 C4 C5 C6 -176.5(4)
C3 C4 C5 C6 1.6(6)
C4 C5 C6 N1 178.4(4)
C4 C5 C6 C1 -2.0(6)
O1 C1 C6 N1 7.2(5)
C2 C1 C6 N1 -174.3(4)
O1 C1 C6 C5 -172.4(4)
C2 C1 C6 C5 6.1(6)
C3 C2 C7 C9 151.5(4)
C1 C2 C7 C9 -34.1(7)
C3 C2 C7 C8 -26.9(6)
C1 C2 C7 C8 147.6(4)
C2 C7 C9 C11 -7.1(7)
C8 C7 C9 C11 171.3(4)
C2 C7 C9 C10 177.5(4)
C8 C7 C9 C10 -4.1(6)
N1 C12 C13 C14 -175.1(4)
C12 C13 C14 C15 177.1(4)
N2 C16 C17 C18 -54.7(12)
C16 C17 C18 C19 -177.1(8)
C26 C20 C21 O4 -4.9(7)
C25 C20 C21 O4 -179.9(4)
C26 C20 C21 C22 177.8(4)
C25 C20 C21 C22 2.8(6)
O4 C21 C22 N7 -2.9(6)
C20 C21 C22 N7 174.6(4)
O4 C21 C22 C23 177.6(4)
C20 C21 C22 C23 -5.0(6)
N7 C22 C23 C24 -176.7(4)
C21 C22 C23 C24 2.8(6)
C22 C23 C24 N6 -179.1(4)
C22 C23 C24 C25 1.4(6)
C26 C20 C25 O3 2.7(7)
C21 C20 C25 O3 177.5(4)
C26 C20 C25 C24 -173.7(4)
C21 C20 C25 C24 1.1(6)
N6 C24 C25 O3 0.4(6)
C23 C24 C25 O3 179.9(4)
N6 C24 C25 C20 177.0(4)
C23 C24 C25 C20 -3.5(6)
C25 C20 C26 C28 -32.7(6)
C21 C20 C26 C28 152.4(4)
C25 C20 C26 C27 145.3(4)
C21 C20 C26 C27 -29.6(6)
C20 C26 C28 C30 -16.9(6)
C27 C26 C28 C30 165.0(4)
C20 C26 C28 C29 175.2(4)
C27 C26 C28 C29 -2.9(6)
N6 C31 C32 C33 80.9(7)
C31 C32 C33 C34 -172.6(5)
N7 C35 C36 C37 -178.6(5)
C35 C36 C37 C38 -179.9(6)
N12 C39 C40 N11 -3.5(6)
C49 C39 C40 N11 180.0(4)
N12 C39 C40 C41 174.6(4)
C49 C39 C40 C41 -1.9(5)
N11 C40 C41 C42 2.2(9)
C39 C40 C41 C42 -175.6(5)
N11 C40 C41 C50 178.5(5)
C39 C40 C41 C50 0.7(5)
C50 C41 C42 C43 1.7(7)
C40 C41 C42 C43 177.6(5)
C41 C42 C43 C44 -0.7(8)
C42 C43 C44 C45 -0.5(8)
C43 C44 C45 C50 0.6(7)
C43 C44 C45 C46 -179.4(5)
C44 C45 C46 C47 179.3(5)
C50 C45 C46 C47 -0.7(7)
C45 C46 C47 C48 0.3(8)
C46 C47 C48 C49 -0.4(7)
C47 C48 C49 C50 0.8(7)
C47 C48 C49 C39 -177.5(5)
N12 C39 C49 C48 5.1(9)
C40 C39 C49 C48 -179.3(5)
N12 C39 C49 C50 -173.4(5)
C40 C39 C49 C50 2.2(5)
C44 C45 C50 C41 0.4(7)
C46 C45 C50 C41 -179.5(4)
C44 C45 C50 C49 -178.8(4)
C46 C45 C50 C49 1.2(7)
C42 C41 C50 C45 -1.6(7)
C40 C41 C50 C45 -178.6(4)
C42 C41 C50 C49 177.7(4)
C40 C41 C50 C49 0.7(5)
C48 C49 C50 C45 -1.3(7)
C39 C49 C50 C45 177.5(4)
C48 C49 C50 C41 179.4(4)
C39 C49 C50 C41 -1.9(5)
C56 C51 C52 C53 -2.7(7)
N12 C51 C52 C53 173.9(4)
C56 C51 C52 C61 177.8(4)
N12 C51 C52 C61 -5.6(7)
C51 C52 C53 C54 2.2(8)
C61 C52 C53 C54 -178.3(5)
C52 C53 C54 C55 -1.1(9)
C53 C54 C55 C56 0.3(9)
C52 C51 C56 C55 2.0(7)
N12 C51 C56 C55 -174.7(4)
C52 C51 C56 C57 -175.2(4)
N12 C51 C56 C57 8.2(6)
C54 C55 C56 C51 -0.8(8)
C54 C55 C56 C57 176.5(5)
C51 C56 C57 C58 112.2(5)
C55 C56 C57 C58 -64.8(6)
C51 C56 C57 C59 -122.1(5)
C55 C56 C57 C59 60.8(6)
C53 C52 C61 C60 -80.1(7)
C51 C52 C61 C60 99.4(6)
C53 C52 C61 C62 43.3(7)
C51 C52 C61 C62 -137.2(5)
C68 C63 C64 C65 -2.9(7)
N11 C63 C64 C65 179.8(4)
C68 C63 C64 C73 177.8(4)
N11 C63 C64 C73 0.5(6)
C63 C64 C65 C66 0.0(7)
C73 C64 C65 C66 179.4(5)
C64 C65 C66 C67 2.2(8)
C65 C66 C67 C68 -1.5(8)
C66 C67 C68 C63 -1.3(8)
C66 C67 C68 C69 176.7(5)
C64 C63 C68 C67 3.5(7)
N11 C63 C68 C67 -179.2(4)
C64 C63 C68 C69 -174.4(4)
N11 C63 C68 C69 2.8(6)
C67 C68 C69 C71 -62.5(6)
C63 C68 C69 C71 115.4(5)
C67 C68 C69 C70 61.3(6)
C63 C68 C69 C70 -120.8(5)
C65 C64 C73 C74 -60.2(7)
C63 C64 C73 C74 119.1(5)
C65 C64 C73 C72 64.5(6)
C63 C64 C73 C72 -116.2(5)
C5 C6 N1 C12 2.6(6)
C1 C6 N1 C12 -177.0(4)
C13 C12 N1 C6 -169.1(4)
C5 C4 N2 C16 0.4(7)
C3 C4 N2 C16 -177.7(4)
C17 C16 N2 C4 -94.8(7)
C23 C24 N6 C31 6.9(7)
C25 C24 N6 C31 -173.6(4)
C32 C31 N6 C24 171.7(5)
C23 C22 N7 C35 0.7(8)
C21 C22 N7 C35 -178.9(4)
C36 C35 N7 C22 -134.8(5)
C41 C40 N11 C63 1.9(7)
C39 C40 N11 C63 179.5(4)
C41 C40 N11 Cu1 178.3(4)
C39 C40 N11 Cu1 -4.1(5)
C68 C63 N11 C40 83.6(5)
C64 C63 N11 C40 -99.1(5)
C68 C63 N11 Cu1 -92.1(5)
C64 C63 N11 Cu1 85.2(4)
C49 C39 N12 C51 2.9(8)
C40 C39 N12 C51 -172.3(4)
C49 C39 N12 Cu1 -176.1(4)
C40 C39 N12 Cu1 8.6(5)
C56 C51 N12 C39 -108.6(5)
C52 C51 N12 C39 74.7(6)
C56 C51 N12 Cu1 70.2(5)
C52 C51 N12 Cu1 -106.5(4)

loop_
_platon_squeeze_void_nr
_platon_squeeze_void_average_x
_platon_squeeze_void_average_y
_platon_squeeze_void_average_z
_platon_squeeze_void_volume
_platon_squeeze_void_count_electrons
1 -0.007 0.097 0.277 215.9 62.1
2 0.006 -0.097 0.723 215.3 61.5
3 0.131 0.674 0.251 9.3 1.5
4 0.252 0.191 0.918 11.0 2.1
5 0.748 0.809 0.082 10.4 2.4
6 0.869 0.326 0.749 9.3 1.6
